data_7121283
loop_
_publ_author_name
'Yao, Changguang'
'Wang, Xiufang'
'Huang, Kuo-Wei'

_publ_section_title
;
 Nitrogen atom transfer mediated by a new PN<sup>3</sup>P-pincer nickel
 core via a putative nitrido nickel intermediate.
;
_journal_issue 32
_journal_name_full 'Chemical communications (Cambridge, England)'
_journal_page_first 3940
_journal_page_last 3943
_journal_paper_doi 10.1039/c7cc09804a
_journal_volume 54
_journal_year 2018
_chemical_formula_sum 'C27 H52 I N3 Ni P2'
_chemical_formula_weight 666.27
_chemical_name_systematic 1-I
_space_group_IT_number 14
_space_group_name_Hall '-P 2ybc'
_space_group_name_H-M_alt 'P 1 21/c 1'
_symmetry_cell_setting monoclinic
_symmetry_space_group_name_Hall '-P 2ybc'
_symmetry_space_group_name_H-M 'P 1 21/c 1'
_atom_sites_solution_hydrogens geom
_atom_sites_solution_primary direct
_atom_sites_solution_secondary difmap
_audit_creation_method SHELXL-97
_audit_update_record
;
2017-12-14 deposited with the CCDC.
2018-02-13 downloaded from the CCDC.
;
_cell_angle_alpha 90.00
_cell_angle_beta 94.7100(10)
_cell_angle_gamma 90.00
_cell_formula_units_Z 4
_cell_length_a 18.2867(10)
_cell_length_b 11.3201(6)
_cell_length_c 15.4141(8)
_cell_measurement_reflns_used 9519
_cell_measurement_temperature 150(2)
_cell_measurement_theta_max 72.16
_cell_measurement_theta_min 2.88
_cell_volume 3180.1(3)
_computing_structure_refinement 'SHELXL-97 (Sheldrick, 1997)'
_computing_structure_solution 'SHELXS-97 (Sheldrick, 1990)'
_diffrn_ambient_temperature 150(2)
_diffrn_measured_fraction_theta_full 0.999
_diffrn_measured_fraction_theta_max 0.999
_diffrn_measurement_device_type 'CCD area detector'
_diffrn_measurement_method 'phi and omega scans'
_diffrn_radiation_monochromator graphite
_diffrn_radiation_source 'fine-focus sealed tube'
_diffrn_radiation_type CuK\a
_diffrn_radiation_wavelength 1.54178
_diffrn_reflns_av_R_equivalents 0.0410
_diffrn_reflns_av_sigmaI/netI 0.0216
_diffrn_reflns_limit_h_max 22
_diffrn_reflns_limit_h_min -21
_diffrn_reflns_limit_k_max 13
_diffrn_reflns_limit_k_min -13
_diffrn_reflns_limit_l_max 19
_diffrn_reflns_limit_l_min -18
_diffrn_reflns_number 61452
_diffrn_reflns_theta_full 72.19
_diffrn_reflns_theta_max 72.19
_diffrn_reflns_theta_min 2.42
_exptl_absorpt_coefficient_mu 9.585
_exptl_absorpt_correction_T_max 0.3274
_exptl_absorpt_correction_T_min 0.2502
_exptl_absorpt_correction_type multi-scan
_exptl_crystal_density_diffrn 1.392
_exptl_crystal_density_method 'not measured'
_exptl_crystal_description block
_exptl_crystal_F_000 1384
_exptl_crystal_size_max 0.20
_exptl_crystal_size_mid 0.18
_exptl_crystal_size_min 0.15
_refine_diff_density_max 1.351
_refine_diff_density_min -1.952
_refine_diff_density_rms 0.118
_refine_ls_extinction_method none
_refine_ls_goodness_of_fit_ref 1.099
_refine_ls_hydrogen_treatment constr
_refine_ls_matrix_type full
_refine_ls_number_parameters 322
_refine_ls_number_reflns 6263
_refine_ls_number_restraints 0
_refine_ls_restrained_S_all 1.099
_refine_ls_R_factor_all 0.0354
_refine_ls_R_factor_gt 0.0354
_refine_ls_shift/su_max 0.001
_refine_ls_shift/su_mean 0.000
_refine_ls_structure_factor_coef Fsqd
_refine_ls_weighting_details 'calc w=1/[\s^2^(Fo^2^)+(0.0692P)^2^+4.1562P] where P=(Fo^2^+2Fc^2^)/3'
_refine_ls_weighting_scheme calc
_refine_ls_wR_factor_gt 0.1067
_refine_ls_wR_factor_ref 0.1068
_reflns_number_gt 6235
_reflns_number_total 6263
_reflns_threshold_expression >2sigma(I)
_cod_data_source_file c7cc09804a2.cif
_cod_data_source_block ycg-18
_cod_depositor_comments
;
The following automatic conversions were performed:

'_symmetry_cell_setting' value 'Monoclinic' changed to 'monoclinic'
according to
/home/data/users/saulius/crontab/automatic-downloads/rss-feeds/RSC/lib/dictionaries/cif_core.dic
dictionary named 'cif_core.dic' version 2.4.2 from 2011-04-26.

Automatic conversion script
Id: cif_fix_values 4973 2017-02-22 13:04:09Z antanas 

 Adding full bibliography for 7121278--7121283.cif.
;
_cod_original_sg_symbol_H-M 'P2(1)/c  '
_cod_database_code 7121283

loop_
_symmetry_equiv_pos_as_xyz
'x, y, z'
'-x, y+1/2, -z+1/2'
'-x, -y, -z'
'x, -y-1/2, z-1/2'

loop_
_atom_site_label
_atom_site_type_symbol
_atom_site_fract_x
_atom_site_fract_y
_atom_site_fract_z
_atom_site_U_iso_or_equiv
_atom_site_adp_type
_atom_site_occupancy
_atom_site_symmetry_multiplicity
_atom_site_calc_flag
_atom_site_refinement_flags
C1 C 0.69939(14) 0.3635(2) 0.20152(17) 0.0165(5) Uani 1 1 d .
C2 C 0.70527(16) 0.2291(2) 0.1961(2) 0.0225(6) Uani 1 1 d .
C3 C 0.77117(18) 0.1893(3) 0.1515(2) 0.0274(7) Uani 1 1 d .
H3 H 0.7768 0.1070 0.1418 0.033 Uiso 1 1 calc R
C4 C 0.82201(15) 0.2616(3) 0.1248(2) 0.0235(6) Uani 1 1 d .
C5 C 0.81588(14) 0.3896(2) 0.14066(17) 0.0174(5) Uani 1 1 d .
C6 C 0.63576(18) 0.1803(3) 0.1447(3) 0.0321(7) Uani 1 1 d .
H6A H 0.6390 0.0930 0.1435 0.039 Uiso 1 1 calc R
H6B H 0.5925 0.2015 0.1761 0.039 Uiso 1 1 calc R
C7 C 0.6236(2) 0.2248(4) 0.0522(3) 0.0454(9) Uani 1 1 d .
H7A H 0.6209 0.3113 0.0524 0.068 Uiso 1 1 calc R
H7B H 0.5775 0.1925 0.0251 0.068 Uiso 1 1 calc R
H7C H 0.6643 0.1995 0.0191 0.068 Uiso 1 1 calc R
C8 C 0.7093(2) 0.1777(3) 0.2899(3) 0.0352(8) Uani 1 1 d .
H8A H 0.6655 0.2042 0.3182 0.042 Uiso 1 1 calc R
H8B H 0.7074 0.0905 0.2860 0.042 Uiso 1 1 calc R
C9 C 0.7779(3) 0.2129(4) 0.3475(3) 0.0509(10) Uani 1 1 d .
H9A H 0.8214 0.1794 0.3237 0.076 Uiso 1 1 calc R
H9B H 0.7742 0.1827 0.4066 0.076 Uiso 1 1 calc R
H9C H 0.7820 0.2992 0.3493 0.076 Uiso 1 1 calc R
C10 C 0.88624(17) 0.2229(3) 0.0757(2) 0.0325(7) Uani 1 1 d .
H10A H 0.9322 0.2431 0.1110 0.039 Uiso 1 1 calc R
H10B H 0.8854 0.2687 0.0209 0.039 Uiso 1 1 calc R
C11 C 0.8880(2) 0.0925(3) 0.0535(3) 0.0456(9) Uani 1 1 d .
H11A H 0.8901 0.0459 0.1072 0.068 Uiso 1 1 calc R
H11B H 0.9314 0.0756 0.0223 0.068 Uiso 1 1 calc R
H11C H 0.8437 0.0716 0.0166 0.068 Uiso 1 1 calc R
C12 C 0.62691(15) 0.5817(3) 0.35447(17) 0.0192(5) Uani 1 1 d .
C13 C 0.69780(18) 0.5350(4) 0.4028(2) 0.0396(9) Uani 1 1 d .
H13A H 0.6961 0.5480 0.4655 0.059 Uiso 1 1 calc R
H13B H 0.7400 0.5769 0.3824 0.059 Uiso 1 1 calc R
H13C H 0.7025 0.4503 0.3915 0.059 Uiso 1 1 calc R
C14 C 0.6189(3) 0.7129(3) 0.3760(2) 0.0409(9) Uani 1 1 d .
H14A H 0.5720 0.7423 0.3490 0.061 Uiso 1 1 calc R
H14B H 0.6592 0.7574 0.3535 0.061 Uiso 1 1 calc R
H14C H 0.6203 0.7230 0.4392 0.061 Uiso 1 1 calc R
C15 C 0.56156(18) 0.5141(3) 0.3856(2) 0.0300(7) Uani 1 1 d .
H15A H 0.5617 0.5213 0.4490 0.045 Uiso 1 1 calc R
H15B H 0.5652 0.4306 0.3698 0.045 Uiso 1 1 calc R
H15C H 0.5159 0.5471 0.3580 0.045 Uiso 1 1 calc R
C16 C 0.55446(14) 0.5901(3) 0.16383(18) 0.0199(5) Uani 1 1 d .
C17 C 0.49327(16) 0.4985(3) 0.1705(2) 0.0298(6) Uani 1 1 d .
H17A H 0.4784 0.4971 0.2301 0.045 Uiso 1 1 calc R
H17B H 0.5113 0.4202 0.1554 0.045 Uiso 1 1 calc R
H17C H 0.4511 0.5196 0.1301 0.045 Uiso 1 1 calc R
C18 C 0.57983(18) 0.5859(3) 0.07104(19) 0.0302(7) Uani 1 1 d .
H18A H 0.5379 0.6010 0.0288 0.045 Uiso 1 1 calc R
H18B H 0.6003 0.5077 0.0603 0.045 Uiso 1 1 calc R
H18C H 0.6175 0.6463 0.0651 0.045 Uiso 1 1 calc R
C19 C 0.52415(18) 0.7141(3) 0.1791(3) 0.0349(7) Uani 1 1 d .
H19A H 0.4866 0.7336 0.1322 0.052 Uiso 1 1 calc R
H19B H 0.5641 0.7718 0.1797 0.052 Uiso 1 1 calc R
H19C H 0.5023 0.7160 0.2350 0.052 Uiso 1 1 calc R
C20 C 0.93356(15) 0.6451(3) 0.2102(2) 0.0257(6) Uani 1 1 d .
C21 C 0.9217(2) 0.5751(5) 0.2936(2) 0.0507(11) Uani 1 1 d .
H21A H 0.9222 0.4903 0.2809 0.076 Uiso 1 1 calc R
H21B H 0.8742 0.5967 0.3143 0.076 Uiso 1 1 calc R
H21C H 0.9610 0.5938 0.3386 0.076 Uiso 1 1 calc R
C22 C 1.00660(17) 0.6061(4) 0.1792(2) 0.0387(8) Uani 1 1 d .
H22A H 1.0183 0.6552 0.1298 0.058 Uiso 1 1 calc R
H22B H 1.0033 0.5232 0.1611 0.058 Uiso 1 1 calc R
H22C H 1.0452 0.6149 0.2267 0.058 Uiso 1 1 calc R
C23 C 0.9353(2) 0.7766(4) 0.2319(4) 0.0607(14) Uani 1 1 d .
H23A H 0.9750 0.7922 0.2771 0.091 Uiso 1 1 calc R
H23B H 0.8884 0.8000 0.2530 0.091 Uiso 1 1 calc R
H23C H 0.9438 0.8220 0.1795 0.091 Uiso 1 1 calc R
C24 C 0.85854(19) 0.6588(3) 0.0202(2) 0.0301(7) Uani 1 1 d .
C25 C 0.9186(2) 0.5977(4) -0.0264(2) 0.0473(10) Uani 1 1 d .
H25A H 0.9118 0.6150 -0.0889 0.071 Uiso 1 1 calc R
H25B H 0.9158 0.5121 -0.0174 0.071 Uiso 1 1 calc R
H25C H 0.9667 0.6266 -0.0030 0.071 Uiso 1 1 calc R
C26 C 0.7839(2) 0.6263(6) -0.0259(2) 0.0593(13) Uani 1 1 d .
H26A H 0.7450 0.6677 0.0020 0.089 Uiso 1 1 calc R
H26B H 0.7764 0.5409 -0.0220 0.089 Uiso 1 1 calc R
H26C H 0.7826 0.6497 -0.0872 0.089 Uiso 1 1 calc R
C27 C 0.8699(3) 0.7918(4) 0.0174(3) 0.0634(15) Uani 1 1 d .
H27A H 0.9203 0.8108 0.0400 0.095 Uiso 1 1 calc R
H27B H 0.8353 0.8308 0.0534 0.095 Uiso 1 1 calc R
H27C H 0.8616 0.8196 -0.0428 0.095 Uiso 1 1 calc R
I1 I 0.728377(10) 0.821824(16) 0.191292(13) 0.02836(9) Uani 1 1 d .
N1 N 0.75416(12) 0.4365(2) 0.17583(14) 0.0155(4) Uani 1 1 d .
N2 N 0.64078(12) 0.4051(2) 0.23226(15) 0.0176(4) Uani 1 1 d .
N3 N 0.86884(12) 0.4564(2) 0.11900(15) 0.0189(5) Uani 1 1 d .
Ni1 Ni 0.74456(2) 0.60258(4) 0.18623(3) 0.01408(12) Uani 1 1 d .
P1 P 0.63835(3) 0.55470(6) 0.23665(4) 0.01374(14) Uani 1 1 d .
P2 P 0.85363(3) 0.60250(6) 0.13363(4) 0.01552(14) Uani 1 1 d .

loop_
_atom_site_aniso_label
_atom_site_aniso_U_11
_atom_site_aniso_U_22
_atom_site_aniso_U_33
_atom_site_aniso_U_23
_atom_site_aniso_U_13
_atom_site_aniso_U_12
C1 0.0175(12) 0.0100(13) 0.0227(12) -0.0011(10) 0.0060(9) -0.0004(10)
C2 0.0221(13) 0.0105(13) 0.0361(15) -0.0020(11) 0.0103(11) 0.0004(10)
C3 0.0264(16) 0.0110(13) 0.0464(18) -0.0055(12) 0.0112(13) 0.0039(11)
C4 0.0187(13) 0.0156(14) 0.0368(15) -0.0072(11) 0.0057(11) 0.0043(11)
C5 0.0152(12) 0.0148(13) 0.0230(12) -0.0035(10) 0.0054(10) 0.0044(10)
C6 0.0244(16) 0.0172(16) 0.056(2) -0.0132(13) 0.0110(14) -0.0049(11)
C7 0.046(2) 0.037(2) 0.052(2) -0.0205(17) -0.0049(17) 0.0006(17)
C8 0.047(2) 0.0164(16) 0.0443(19) 0.0081(12) 0.0152(16) 0.0083(13)
C9 0.057(2) 0.046(2) 0.049(2) 0.0066(19) -0.0021(18) 0.019(2)
C10 0.0230(14) 0.0254(17) 0.0502(19) -0.0095(14) 0.0106(13) 0.0056(12)
C11 0.0379(19) 0.030(2) 0.071(3) -0.0181(17) 0.0147(18) 0.0082(15)
C12 0.0220(13) 0.0189(13) 0.0178(12) -0.0038(10) 0.0094(10) -0.0004(11)
C13 0.0273(16) 0.067(3) 0.0247(15) -0.0032(15) 0.0010(12) 0.0087(16)
C14 0.070(3) 0.0237(17) 0.0323(17) -0.0099(14) 0.0243(17) -0.0063(17)
C15 0.0327(16) 0.0333(17) 0.0263(14) 0.0031(12) 0.0162(12) -0.0057(13)
C16 0.0149(12) 0.0192(14) 0.0260(13) 0.0010(10) 0.0038(10) 0.0021(10)
C17 0.0198(13) 0.0326(17) 0.0371(16) 0.0002(13) 0.0020(12) -0.0073(12)
C18 0.0319(15) 0.0337(17) 0.0255(14) 0.0046(12) 0.0051(12) 0.0012(13)
C19 0.0253(15) 0.0248(17) 0.054(2) -0.0023(15) 0.0018(14) 0.0094(13)
C20 0.0168(13) 0.0277(16) 0.0335(15) -0.0086(13) 0.0070(11) -0.0015(12)
C21 0.0345(18) 0.091(3) 0.0263(16) -0.0048(19) 0.0039(14) -0.012(2)
C22 0.0182(14) 0.052(2) 0.0474(19) -0.0095(16) 0.0102(13) 0.0002(14)
C23 0.043(2) 0.035(2) 0.100(4) -0.032(2) -0.018(2) 0.0038(18)
C24 0.0333(17) 0.0329(17) 0.0268(15) 0.0091(13) 0.0187(12) 0.0129(14)
C25 0.055(2) 0.059(3) 0.0319(17) 0.0150(16) 0.0307(16) 0.029(2)
C26 0.045(2) 0.107(4) 0.0259(17) 0.011(2) 0.0026(15) 0.016(2)
C27 0.102(4) 0.034(2) 0.062(3) 0.024(2) 0.054(3) 0.018(2)
I1 0.03041(14) 0.01034(13) 0.04720(15) 0.00016(6) 0.02047(9) 0.00161(6)
N1 0.0146(10) 0.0091(10) 0.0239(10) -0.0020(8) 0.0086(8) 0.0013(8)
N2 0.0169(10) 0.0106(11) 0.0264(11) -0.0002(8) 0.0085(8) 0.0001(8)
N3 0.0161(10) 0.0147(11) 0.0271(11) -0.0028(9) 0.0095(9) 0.0022(8)
Ni1 0.0133(2) 0.0095(2) 0.0207(2) -0.00091(15) 0.00898(16) 0.00081(16)
P1 0.0123(3) 0.0104(3) 0.0196(3) -0.0018(2) 0.0075(2) 0.0002(2)
P2 0.0148(3) 0.0134(3) 0.0198(3) -0.0007(2) 0.0101(2) 0.0010(2)

loop_
_atom_type_symbol
_atom_type_description
_atom_type_scat_dispersion_real
_atom_type_scat_dispersion_imag
_atom_type_scat_source
C C 0.0181 0.0091 'International Tables Vol C Tables 4.2.6.8 and 6.1.1.4'
H H 0.0000 0.0000 'International Tables Vol C Tables 4.2.6.8 and 6.1.1.4'
N N 0.0311 0.0180 'International Tables Vol C Tables 4.2.6.8 and 6.1.1.4'
P P 0.2955 0.4335 'International Tables Vol C Tables 4.2.6.8 and 6.1.1.4'
Ni Ni -3.0029 0.5091 'International Tables Vol C Tables 4.2.6.8 and 6.1.1.4'
I I -0.3257 6.8362 'International Tables Vol C Tables 4.2.6.8 and 6.1.1.4'

loop_
_geom_angle_atom_site_label_1
_geom_angle_atom_site_label_2
_geom_angle_atom_site_label_3
_geom_angle
N2 C1 N1 121.9(2)
N2 C1 C2 116.5(2)
N1 C1 C2 121.6(2)
C3 C2 C1 112.7(2)
C3 C2 C6 108.4(3)
C1 C2 C6 109.0(2)
C3 C2 C8 109.5(3)
C1 C2 C8 108.6(2)
C6 C2 C8 108.5(3)
C4 C3 C2 124.3(3)
C3 C4 C5 119.3(3)
C3 C4 C10 124.6(3)
C5 C4 C10 116.1(3)
N3 C5 N1 121.6(2)
N3 C5 C4 117.5(2)
N1 C5 C4 120.8(2)
C7 C6 C2 114.6(3)
C9 C8 C2 114.7(3)
C4 C10 C11 115.3(3)
C15 C12 C14 109.0(3)
C15 C12 C13 109.0(3)
C14 C12 C13 108.7(3)
C15 C12 P1 112.1(2)
C14 C12 P1 112.9(2)
C13 C12 P1 104.94(19)
C19 C16 C17 109.5(3)
C19 C16 C18 108.1(3)
C17 C16 C18 108.5(2)
C19 C16 P1 113.2(2)
C17 C16 P1 112.5(2)
C18 C16 P1 104.84(19)
C22 C20 C23 110.4(3)
C22 C20 C21 107.5(3)
C23 C20 C21 108.7(4)
C22 C20 P2 112.9(2)
C23 C20 P2 113.1(2)
C21 C20 P2 103.8(2)
C27 C24 C25 109.3(3)
C27 C24 C26 110.1(4)
C25 C24 C26 108.7(3)
C27 C24 P2 112.4(3)
C25 C24 P2 112.2(2)
C26 C24 P2 104.0(2)
C1 N1 C5 120.8(2)
C1 N1 Ni1 119.63(17)
C5 N1 Ni1 119.53(18)
C1 N2 P1 113.76(19)
C5 N3 P2 113.67(19)
N1 Ni1 P2 82.89(7)
N1 Ni1 P1 82.94(7)
P2 Ni1 P1 165.83(3)
N1 Ni1 I1 176.71(7)
P2 Ni1 I1 97.14(2)
P1 Ni1 I1 97.02(2)
N2 P1 C16 102.31(12)
N2 P1 C12 101.96(12)
C16 P1 C12 113.36(12)
N2 P1 Ni1 101.74(8)
C16 P1 Ni1 115.89(9)
C12 P1 Ni1 118.12(9)
N3 P2 C20 101.99(13)
N3 P2 C24 100.80(14)
C20 P2 C24 114.09(16)
N3 P2 Ni1 102.23(8)
C20 P2 Ni1 116.80(10)
C24 P2 Ni1 117.13(11)

loop_
_geom_bond_atom_site_label_1
_geom_bond_atom_site_label_2
_geom_bond_distance
C1 N2 1.295(3)
C1 N1 1.381(3)
C1 C2 1.528(3)
C2 C3 1.505(4)
C2 C6 1.544(4)
C2 C8 1.554(5)
C3 C4 1.330(5)
C4 C5 1.475(4)
C4 C10 1.513(4)
C5 N3 1.294(4)
C5 N1 1.396(3)
C6 C7 1.511(6)
C8 C9 1.528(6)
C10 C11 1.516(5)
C12 C15 1.529(4)
C12 C14 1.532(4)
C12 C13 1.535(4)
C12 P1 1.870(3)
C16 C19 1.534(4)
C16 C17 1.535(4)
C16 C18 1.540(4)
C16 P1 1.868(3)
C20 C22 1.521(4)
C20 C23 1.525(5)
C20 C21 1.541(5)
C20 P2 1.865(3)
C24 C27 1.521(6)
C24 C25 1.527(4)
C24 C26 1.531(6)
C24 P2 1.870(3)
I1 Ni1 2.5015(5)
N1 Ni1 1.896(2)
N2 P1 1.695(2)
N3 P2 1.695(2)
Ni1 P2 2.2137(7)
Ni1 P1 2.2178(7)
